data_7714491
loop_
_publ_author_name
'Mani, Ganesan'
'Gupta, Rohit'
'Kumar, Ashok'

_publ_section_title
;
 Dipyrromethane-Diphosphine: The effect of meso substituents on the
 formation of nickel complexes and on their performance in the transfer
 hydrogenation of ketones
;
_journal_name_full 'Dalton Transactions'
_journal_paper_doi 10.1039/D3DT03163B
_journal_year 2023
_chemical_formula_sum 'C53 H44 N2 Ni P2'
_chemical_formula_weight 829.55
_space_group_crystal_system triclinic
_space_group_IT_number 2
_space_group_name_Hall '-P 1'
_space_group_name_H-M_alt 'P -1'
_atom_sites_solution_hydrogens geom
_audit_creation_method SHELXL-2018/3
_audit_update_record
;
2023-09-26 deposited with the CCDC.	2023-11-16 downloaded from the CCDC.
;
_cell_angle_alpha 107.311(7)
_cell_angle_beta 108.334(7)
_cell_angle_gamma 99.319(7)
_cell_formula_units_Z 2
_cell_length_a 12.2996(13)
_cell_length_b 13.4141(14)
_cell_length_c 14.7999(17)
_cell_measurement_reflns_used 16798
_cell_measurement_temperature 296(2)
_cell_measurement_theta_max 25.000
_cell_measurement_theta_min 2.785
_cell_volume 2123.1(4)
_computing_molecular_graphics ortep
_computing_publication_material ciftab
_computing_structure_refinement 'SHELXL-2018/3 (Sheldrick, 2018)'
_computing_structure_solution 'SHELXT 2018/2 (Sheldrick, 2018)'
_diffrn_ambient_temperature 296(2)
_diffrn_measured_fraction_theta_full 0.996
_diffrn_measured_fraction_theta_max 0.996
_diffrn_measurement_device_type 'Bruker-D8 Venture APEX3'
_diffrn_measurement_method '\w scans'
_diffrn_radiation_type MoK\a
_diffrn_radiation_wavelength 0.71073
_diffrn_reflns_av_R_equivalents 0.0899
_diffrn_reflns_av_unetI/netI 0.1512
_diffrn_reflns_Laue_measured_fraction_full 0.996
_diffrn_reflns_Laue_measured_fraction_max 0.996
_diffrn_reflns_limit_h_max 14
_diffrn_reflns_limit_h_min -14
_diffrn_reflns_limit_k_max 14
_diffrn_reflns_limit_k_min -15
_diffrn_reflns_limit_l_max 17
_diffrn_reflns_limit_l_min -12
_diffrn_reflns_number 16798
_diffrn_reflns_point_group_measured_fraction_full 0.996
_diffrn_reflns_point_group_measured_fraction_max 0.996
_diffrn_reflns_theta_full 25.000
_diffrn_reflns_theta_max 25.000
_diffrn_reflns_theta_min 2.785
_diffrn_source 'Fine focused sealed tube'
_exptl_absorpt_coefficient_mu 0.571
_exptl_absorpt_correction_type multi-scan
_exptl_crystal_colour yellow
_exptl_crystal_density_diffrn 1.298
_exptl_crystal_description plate
_exptl_crystal_F_000 868
_exptl_crystal_size_max 0.210
_exptl_crystal_size_mid 0.156
_exptl_crystal_size_min 0.083
_exptl_transmission_factor_max 0.7455
_exptl_transmission_factor_min 0.5521
_refine_diff_density_max 0.393
_refine_diff_density_min -0.637
_refine_diff_density_rms 0.066
_refine_ls_extinction_method none
_refine_ls_goodness_of_fit_ref 1.011
_refine_ls_hydrogen_treatment constr
_refine_ls_matrix_type full
_refine_ls_number_parameters 578
_refine_ls_number_reflns 7436
_refine_ls_number_restraints 98
_refine_ls_restrained_S_all 1.005
_refine_ls_R_factor_all 0.1616
_refine_ls_R_factor_gt 0.0714
_refine_ls_shift/su_max 0.000
_refine_ls_shift/su_mean 0.000
_refine_ls_structure_factor_coef Fsqd
_refine_ls_weighting_details 'w=1/[\s^2^(Fo^2^)+(0.0410P)^2^] where P=(Fo^2^+2Fc^2^)/3'
_refine_ls_weighting_scheme calc
_refine_ls_wR_factor_gt 0.1196
_refine_ls_wR_factor_ref 0.1613
_reflns_Friedel_coverage 0.000
_reflns_number_gt 3579
_reflns_number_total 7436
_reflns_threshold_expression 'I > 2\s(I)'
_cod_data_source_file d3dt03163b2.cif
_cod_data_source_block PNNPNi(Ph)
_cod_database_code 7714491
_shelx_shelxl_version_number 2018/3
_shelx_space_group_comment
;
The symmetry employed for this shelxl refinement is uniquely defined
by the following loop, which should always be used as a source of
symmetry information in preference to the above space-group names.
They are only intended as comments.
;

loop_
_space_group_symop_operation_xyz
'x, y, z'
'-x, -y, -z'

loop_
_atom_site_label
_atom_site_type_symbol
_atom_site_fract_x
_atom_site_fract_y
_atom_site_fract_z
_atom_site_U_iso_or_equiv
_atom_site_adp_type
_atom_site_occupancy
_atom_site_site_symmetry_order
_atom_site_calc_flag
_atom_site_refinement_flags_posn
_atom_site_refinement_flags_adp
_atom_site_refinement_flags_occupancy
_atom_site_disorder_assembly
_atom_site_disorder_group
C1 C 0.0323(5) -0.0579(4) 0.3695(4) 0.0526(15) Uani 1 1 d . . . . .
H1A H -0.042566 -0.059160 0.378598 0.063 Uiso 1 1 calc R U . . .
H1B H 0.033242 -0.132018 0.337322 0.063 Uiso 1 1 calc R U . . .
C2 C 0.1366(5) 0.0000(5) 0.4697(4) 0.0470(15) Uani 1 1 d . . . . .
C3 C 0.1977(5) -0.0303(5) 0.5464(4) 0.0538(16) Uani 1 1 d . . . . .
H3 H 0.182879 -0.099370 0.549009 0.065 Uiso 1 1 calc R U . . .
C4 C 0.2876(5) 0.0633(5) 0.6207(4) 0.0516(16) Uani 1 1 d . . . . .
H4 H 0.342962 0.067144 0.682209 0.062 Uiso 1 1 calc R U . . .
C5 C 0.2799(5) 0.1482(5) 0.5874(4) 0.0456(15) Uani 1 1 d . . . . .
C6 C 0.3646(4) 0.2609(4) 0.6273(4) 0.0422(14) Uani 1 1 d . . . . .
C7 C 0.4338(5) 0.2988(5) 0.7443(4) 0.0506(15) Uani 1 1 d . . . . .
C8 C 0.3693(6) 0.2992(5) 0.8061(5) 0.0653(18) Uani 1 1 d . . . . .
H8 H 0.286899 0.269388 0.775723 0.078 Uiso 1 1 calc R U . . .
C9 C 0.4244(7) 0.3427(6) 0.9111(6) 0.081(2) Uani 1 1 d . . . . .
H9 H 0.378483 0.342859 0.950508 0.097 Uiso 1 1 calc R U . . .
C10 C 0.5446(8) 0.3855(6) 0.9585(5) 0.091(3) Uani 1 1 d . . . . .
H10 H 0.581316 0.414293 1.029640 0.110 Uiso 1 1 calc R U . . .
C11 C 0.6109(7) 0.3854(6) 0.8997(6) 0.092(3) Uani 1 1 d . . . . .
H11 H 0.693393 0.414074 0.931272 0.111 Uiso 1 1 calc R U . . .
C12 C 0.5564(6) 0.3429(5) 0.7927(5) 0.0692(19) Uani 1 1 d . . . . .
H12 H 0.602701 0.344146 0.753822 0.083 Uiso 1 1 calc R U . . .
C13 C 0.4529(5) 0.2545(5) 0.5704(4) 0.0501(15) Uani 1 1 d . . . . .
C14 C 0.5099(5) 0.1727(5) 0.5639(4) 0.0635(18) Uani 1 1 d . . . . .
H14 H 0.495345 0.122084 0.593156 0.076 Uiso 1 1 calc R U . . .
C15 C 0.5882(6) 0.1665(6) 0.5141(5) 0.083(2) Uani 1 1 d . . . . .
H15 H 0.626295 0.111765 0.510372 0.100 Uiso 1 1 calc R U . . .
C16 C 0.6099(6) 0.2403(8) 0.4702(6) 0.092(3) Uani 1 1 d . . . . .
H16 H 0.662637 0.235843 0.436810 0.110 Uiso 1 1 calc R U . . .
C17 C 0.5538(6) 0.3204(7) 0.4760(5) 0.085(2) Uani 1 1 d . . . . .
H17 H 0.567758 0.370268 0.445879 0.102 Uiso 1 1 calc R U . . .
C18 C 0.4760(5) 0.3277(5) 0.5264(5) 0.0676(18) Uani 1 1 d . . . . .
H18 H 0.438912 0.383097 0.530508 0.081 Uiso 1 1 calc R U . . .
C19 C 0.2996(5) 0.3450(5) 0.6115(4) 0.0450(14) Uani 1 1 d . . . . .
C20 C 0.3297(5) 0.4533(5) 0.6687(4) 0.0569(16) Uani 1 1 d . . . . .
H20 H 0.390173 0.489856 0.733441 0.068 Uiso 1 1 calc R U . . .
C21 C 0.2527(5) 0.4998(5) 0.6121(5) 0.0588(17) Uani 1 1 d . . . . .
H21 H 0.252687 0.572431 0.632090 0.071 Uiso 1 1 calc R U . . .
C22 C 0.1794(5) 0.4185(5) 0.5237(4) 0.0496(15) Uani 1 1 d . . . . .
C23 C 0.0792(5) 0.4124(5) 0.4313(4) 0.0632(18) Uani 1 1 d . . . . .
H23A H 0.100088 0.473878 0.412196 0.076 Uiso 1 1 calc R U . . .
H23B H 0.007683 0.413996 0.445696 0.076 Uiso 1 1 calc R U . . .
C24 C -0.1024(5) 0.2537(5) 0.2491(5) 0.0616(18) Uani 1 1 d . . . . .
C25 C -0.1841(6) 0.1856(6) 0.2654(5) 0.078(2) Uani 1 1 d . . . . .
H25 H -0.157534 0.150577 0.310076 0.093 Uiso 1 1 calc R U . . .
C26 C -0.3070(7) 0.1682(7) 0.2156(7) 0.105(3) Uani 1 1 d . . . . .
H26 H -0.361681 0.122434 0.227459 0.126 Uiso 1 1 calc R U . . .
C27 C -0.3451(8) 0.2187(9) 0.1501(8) 0.125(4) Uani 1 1 d . . . . .
H27 H -0.426592 0.206375 0.115916 0.151 Uiso 1 1 calc R U . . .
C28 C -0.2658(9) 0.2874(9) 0.1334(7) 0.130(4) Uani 1 1 d . . . . .
H28 H -0.293402 0.321968 0.088464 0.156 Uiso 1 1 calc R U . . .
C29 C -0.1443(7) 0.3058(6) 0.1831(5) 0.094(3) Uani 1 1 d . . . . .
H29 H -0.090573 0.353364 0.172046 0.113 Uiso 1 1 calc R U . . .
C30 C 0.1387(6) 0.3165(5) 0.2547(5) 0.0560(16) Uani 1 1 d . . . . .
C31 C 0.0978(7) 0.2725(6) 0.1485(5) 0.083(2) Uani 1 1 d . . . . .
H31 H 0.020381 0.227191 0.110201 0.100 Uiso 1 1 calc R U . . .
C32 C 0.1731(9) 0.2962(7) 0.0985(6) 0.100(3) Uani 1 1 d . . . . .
H32 H 0.144754 0.267432 0.027271 0.120 Uiso 1 1 calc R U . . .
C33 C 0.2861(9) 0.3603(7) 0.1533(7) 0.111(3) Uani 1 1 d . . . . .
H33 H 0.335843 0.374694 0.119884 0.133 Uiso 1 1 calc R U . . .
C34 C 0.3276(7) 0.4040(7) 0.2576(7) 0.111(3) Uani 1 1 d . . . . .
H34 H 0.405473 0.448452 0.295272 0.133 Uiso 1 1 calc R U . . .
C35 C 0.2540(6) 0.3824(6) 0.3076(5) 0.089(2) Uani 1 1 d . . . . .
H35 H 0.283362 0.413267 0.378761 0.107 Uiso 1 1 calc R U . . .
C36 C -0.0787(5) -0.0214(5) 0.1784(4) 0.0486(15) Uani 1 1 d . . . . .
C37 C -0.0715(6) 0.0064(5) 0.0969(5) 0.0660(19) Uani 1 1 d . . . . .
H37 H 0.002470 0.039629 0.099592 0.079 Uiso 1 1 calc R U . . .
C38 C -0.1729(6) -0.0148(6) 0.0120(5) 0.081(2) Uani 1 1 d . . . . .
H38 H -0.166444 0.004426 -0.041906 0.097 Uiso 1 1 calc R U . . .
C39 C -0.2825(6) -0.0637(6) 0.0061(5) 0.083(2) Uani 1 1 d . . . . .
H39 H -0.350746 -0.075744 -0.050462 0.100 Uiso 1 1 calc R U . . .
C40 C -0.2909(6) -0.0949(6) 0.0848(6) 0.090(2) Uani 1 1 d . . . . .
H40 H -0.364841 -0.130656 0.080357 0.108 Uiso 1 1 calc R U . . .
C41 C -0.1888(6) -0.0731(5) 0.1710(5) 0.075(2) Uani 1 1 d . . . . .
H41 H -0.195355 -0.093708 0.224200 0.091 Uiso 1 1 calc R U . . .
C42 C 0.1660(5) -0.0193(5) 0.2488(4) 0.0510(15) Uani 1 1 d . . . . .
C43 C 0.2759(6) 0.0507(6) 0.2810(5) 0.079(2) Uani 1 1 d . . . . .
H43 H 0.293004 0.122140 0.325187 0.094 Uiso 1 1 calc R U . . .
C44 C 0.3644(6) 0.0162(8) 0.2479(6) 0.097(3) Uani 1 1 d . . . . .
H44 H 0.438202 0.065338 0.268476 0.116 Uiso 1 1 calc R U . . .
C45 C 0.3412(8) -0.0890(8) 0.1861(6) 0.099(3) Uani 1 1 d . . . . .
H45 H 0.399976 -0.112898 0.166222 0.119 Uiso 1 1 calc R U . . .
C46 C 0.2318(8) -0.1587(7) 0.1535(6) 0.102(3) Uani 1 1 d . . . . .
H46 H 0.215837 -0.230168 0.109933 0.122 Uiso 1 1 calc R U . . .
C47 C 0.1432(6) -0.1266(6) 0.1834(5) 0.085(2) Uani 1 1 d . . . . .
H47 H 0.068830 -0.176013 0.160144 0.101 Uiso 1 1 calc R U . . .
N1 N 0.1856(4) 0.1092(4) 0.4938(3) 0.0430(11) Uani 1 1 d . . . . .
N2 N 0.2055(4) 0.3211(4) 0.5192(3) 0.0454(12) Uani 1 1 d . . . . .
P1 P 0.05364(13) 0.02269(13) 0.29385(11) 0.0498(4) Uani 1 1 d . . . . .
P2 P 0.05323(14) 0.28457(13) 0.32697(12) 0.0527(4) Uani 1 1 d . . . . .
Ni1 Ni 0.12482(6) 0.18600(6) 0.41069(5) 0.0462(2) Uani 1 1 d . . . . .
C52 C 0.112(3) 0.411(5) 0.779(4) 0.098(14) Uani 0.246(18) 1 d D . P A 1
H52 H 0.190857 0.426933 0.784755 0.117 Uiso 0.246(18) 1 calc R U P A 1
C49 C -0.123(3) 0.377(5) 0.766(5) 0.13(2) Uani 0.246(18) 1 d D . P A 1
H49 H -0.201082 0.366474 0.762825 0.160 Uiso 0.246(18) 1 calc R U P A 1
C48 C -0.028(5) 0.418(5) 0.860(3) 0.16(2) Uani 0.246(18) 1 d D U P A 1
H48 H -0.041109 0.443079 0.920371 0.187 Uiso 0.246(18) 1 calc R U P A 1
C50 C -0.099(3) 0.352(4) 0.679(3) 0.085(11) Uani 0.246(18) 1 d D U P A 1
H50 H -0.161949 0.320185 0.615457 0.103 Uiso 0.246(18) 1 calc R U P A 1
C51 C 0.017(5) 0.373(4) 0.686(3) 0.085(10) Uani 0.246(18) 1 d D U P A 1
H51 H 0.032329 0.362160 0.626932 0.102 Uiso 0.246(18) 1 calc R U P A 1
C53 C 0.083(4) 0.423(6) 0.865(3) 0.15(2) Uani 0.246(18) 1 d D U P A 1
H53 H 0.143140 0.435259 0.927578 0.182 Uiso 0.246(18) 1 calc R U P A 1
C49A C -0.0823(13) 0.4225(12) 0.8225(13) 0.093(4) Uani 0.754(18) 1 d D . P A 2
H49A H -0.129603 0.444208 0.858525 0.112 Uiso 0.754(18) 1 calc R U P A 2
C50A C -0.1297(10) 0.3787(10) 0.7183(13) 0.079(3) Uani 0.754(18) 1 d D . P A 2
H50A H -0.210921 0.366592 0.682977 0.095 Uiso 0.754(18) 1 calc R U P A 2
C51A C -0.0580(17) 0.3520(9) 0.6642(8) 0.074(3) Uani 0.754(18) 1 d D . P A 2
H51A H -0.090504 0.324857 0.592891 0.089 Uiso 0.754(18) 1 calc R U P A 2
C52A C 0.0607(14) 0.3656(11) 0.7157(13) 0.080(4) Uani 0.754(18) 1 d D . P A 2
H52A H 0.109369 0.346984 0.680204 0.096 Uiso 0.754(18) 1 calc R U P A 2
C53A C 0.1064(11) 0.4077(12) 0.8216(14) 0.093(4) Uani 0.754(18) 1 d D . P A 2
H53A H 0.186988 0.417855 0.857421 0.111 Uiso 0.754(18) 1 calc R U P A 2
C48A C 0.0372(16) 0.4343(13) 0.8744(9) 0.109(5) Uani 0.754(18) 1 d D . P A 2
H48A H 0.069692 0.460703 0.945680 0.131 Uiso 0.754(18) 1 calc R U P A 2

loop_
_atom_site_aniso_label
_atom_site_aniso_U_11
_atom_site_aniso_U_22
_atom_site_aniso_U_33
_atom_site_aniso_U_23
_atom_site_aniso_U_13
_atom_site_aniso_U_12
C1 0.062(4) 0.042(4) 0.060(4) 0.017(3) 0.033(3) 0.016(3)
C2 0.059(4) 0.032(4) 0.063(4) 0.022(3) 0.032(3) 0.019(3)
C3 0.061(4) 0.052(4) 0.071(4) 0.035(4) 0.036(3) 0.031(4)
C4 0.058(4) 0.054(4) 0.057(4) 0.030(4) 0.026(3) 0.027(3)
C5 0.047(4) 0.046(4) 0.049(4) 0.017(3) 0.020(3) 0.024(3)
C6 0.045(3) 0.040(4) 0.040(3) 0.011(3) 0.016(3) 0.016(3)
C7 0.061(4) 0.037(4) 0.058(4) 0.018(3) 0.025(3) 0.021(3)
C8 0.081(5) 0.058(5) 0.053(4) 0.013(4) 0.028(4) 0.021(4)
C9 0.115(7) 0.072(6) 0.066(5) 0.020(4) 0.042(5) 0.046(5)
C10 0.132(8) 0.095(7) 0.053(5) 0.024(5) 0.023(5) 0.080(6)
C11 0.084(5) 0.073(6) 0.074(6) -0.001(5) -0.008(5) 0.031(4)
C12 0.061(4) 0.069(5) 0.066(5) 0.014(4) 0.018(4) 0.023(4)
C13 0.042(3) 0.050(4) 0.055(4) 0.015(3) 0.021(3) 0.009(3)
C14 0.068(4) 0.060(5) 0.074(5) 0.022(4) 0.039(4) 0.030(4)
C15 0.070(5) 0.091(7) 0.097(6) 0.019(5) 0.050(5) 0.035(5)
C16 0.067(5) 0.124(8) 0.080(6) 0.020(5) 0.043(4) 0.019(5)
C17 0.073(5) 0.110(7) 0.095(6) 0.051(5) 0.052(5) 0.019(5)
C18 0.067(4) 0.065(5) 0.079(5) 0.027(4) 0.039(4) 0.018(4)
C19 0.043(3) 0.046(4) 0.049(4) 0.015(3) 0.023(3) 0.016(3)
C20 0.066(4) 0.042(4) 0.061(4) 0.012(3) 0.027(3) 0.018(3)
C21 0.075(4) 0.035(4) 0.069(5) 0.012(4) 0.034(4) 0.020(3)
C22 0.064(4) 0.046(4) 0.053(4) 0.022(3) 0.029(3) 0.032(3)
C23 0.090(5) 0.059(5) 0.056(4) 0.025(4) 0.033(4) 0.044(4)
C24 0.063(4) 0.056(5) 0.072(5) 0.027(4) 0.024(4) 0.030(4)
C25 0.065(5) 0.080(6) 0.098(6) 0.042(5) 0.035(4) 0.023(4)
C26 0.082(7) 0.100(7) 0.140(8) 0.043(6) 0.054(6) 0.023(5)
C27 0.074(7) 0.134(10) 0.141(9) 0.035(7) 0.017(6) 0.037(7)
C28 0.102(8) 0.159(11) 0.138(9) 0.087(8) 0.013(7) 0.068(8)
C29 0.093(6) 0.108(7) 0.105(6) 0.074(5) 0.025(5) 0.049(5)
C30 0.066(4) 0.051(4) 0.059(4) 0.024(4) 0.027(4) 0.022(4)
C31 0.096(6) 0.080(6) 0.067(5) 0.023(4) 0.033(5) 0.009(5)
C32 0.146(8) 0.078(7) 0.078(6) 0.019(5) 0.060(6) 0.017(6)
C33 0.134(8) 0.097(8) 0.113(8) 0.037(6) 0.076(7) 0.009(6)
C34 0.094(6) 0.129(8) 0.104(7) 0.036(6) 0.053(6) 0.003(6)
C35 0.077(5) 0.110(7) 0.072(5) 0.031(5) 0.033(5) 0.004(5)
C36 0.048(4) 0.043(4) 0.050(4) 0.014(3) 0.018(3) 0.011(3)
C37 0.062(4) 0.079(5) 0.058(4) 0.030(4) 0.021(4) 0.016(4)
C38 0.073(5) 0.096(6) 0.065(5) 0.032(4) 0.023(4) 0.006(4)
C39 0.069(5) 0.091(6) 0.079(5) 0.043(5) 0.009(4) 0.013(4)
C40 0.059(5) 0.093(6) 0.096(6) 0.035(5) 0.017(4) -0.011(4)
C41 0.074(5) 0.076(5) 0.071(5) 0.031(4) 0.023(4) 0.011(4)
C42 0.054(4) 0.052(4) 0.050(4) 0.019(3) 0.022(3) 0.019(3)
C43 0.064(5) 0.091(6) 0.068(5) 0.008(4) 0.033(4) 0.016(4)
C44 0.058(5) 0.128(8) 0.089(6) 0.026(6) 0.030(4) 0.015(5)
C45 0.086(6) 0.133(9) 0.103(7) 0.045(6) 0.050(6) 0.067(6)
C46 0.110(7) 0.099(7) 0.125(7) 0.038(6) 0.068(6) 0.063(6)
C47 0.083(5) 0.066(6) 0.116(6) 0.029(5) 0.055(5) 0.025(4)
N1 0.050(3) 0.043(3) 0.046(3) 0.022(2) 0.022(2) 0.022(2)
N2 0.044(3) 0.047(3) 0.045(3) 0.014(2) 0.017(2) 0.017(2)
P1 0.0543(10) 0.0476(11) 0.0523(10) 0.0193(8) 0.0246(8) 0.0174(8)
P2 0.0618(10) 0.0479(11) 0.0569(11) 0.0242(9) 0.0251(9) 0.0238(9)
Ni1 0.0524(5) 0.0422(5) 0.0493(5) 0.0182(4) 0.0220(4) 0.0200(4)
C52 0.076(14) 0.16(4) 0.111(15) 0.08(2) 0.062(11) 0.069(18)
C49 0.088(15) 0.23(6) 0.101(15) 0.06(2) 0.060(11) 0.05(2)
C48 0.086(16) 0.29(6) 0.100(14) 0.06(2) 0.062(12) 0.05(2)
C50 0.079(14) 0.13(3) 0.100(14) 0.071(18) 0.057(11) 0.064(18)
C51 0.080(14) 0.12(3) 0.112(14) 0.076(18) 0.060(11) 0.06(2)
C53 0.085(15) 0.28(6) 0.113(14) 0.08(2) 0.065(12) 0.05(2)
C49A 0.072(6) 0.103(10) 0.093(5) 0.020(7) 0.033(5) 0.024(7)
C50A 0.068(5) 0.074(8) 0.093(5) 0.024(6) 0.035(4) 0.018(5)
C51A 0.074(5) 0.062(8) 0.101(5) 0.038(5) 0.044(4) 0.025(6)
C52A 0.074(5) 0.066(8) 0.103(6) 0.027(7) 0.041(5) 0.025(6)
C53A 0.075(6) 0.090(10) 0.102(6) 0.020(7) 0.037(4) 0.023(6)
C48A 0.073(6) 0.139(14) 0.095(5) 0.015(7) 0.031(4) 0.033(8)

loop_
_atom_type_symbol
_atom_type_description
_atom_type_scat_dispersion_real
_atom_type_scat_dispersion_imag
_atom_type_scat_source
C C 0.0033 0.0016 'International Tables Vol C Tables 4.2.6.8 and 6.1.1.4'
H H 0.0000 0.0000 'International Tables Vol C Tables 4.2.6.8 and 6.1.1.4'
N N 0.0061 0.0033 'International Tables Vol C Tables 4.2.6.8 and 6.1.1.4'
Ni Ni 0.3393 1.1124 'International Tables Vol C Tables 4.2.6.8 and 6.1.1.4'
P P 0.1023 0.0942 'International Tables Vol C Tables 4.2.6.8 and 6.1.1.4'

loop_
_geom_angle_atom_site_label_1
_geom_angle_atom_site_label_2
_geom_angle_atom_site_label_3
_geom_angle
_geom_angle_site_symmetry_1
_geom_angle_site_symmetry_3
_geom_angle_publ_flag
C2 C1 P1 103.4(4) . . ?
C2 C1 H1A 111.1 . . ?
P1 C1 H1A 111.1 . . ?
C2 C1 H1B 111.1 . . ?
P1 C1 H1B 111.1 . . ?
H1A C1 H1B 109.0 . . ?
C3 C2 N1 109.5(5) . . ?
C3 C2 C1 134.5(6) . . ?
N1 C2 C1 116.0(5) . . ?
C2 C3 C4 106.5(6) . . ?
C2 C3 H3 126.7 . . ?
C4 C3 H3 126.7 . . ?
C5 C4 C3 108.5(5) . . ?
C5 C4 H4 125.7 . . ?
C3 C4 H4 125.7 . . ?
C4 C5 N1 107.6(5) . . ?
C4 C5 C6 131.0(5) . . ?
N1 C5 C6 120.6(5) . . ?
C5 C6 C19 112.4(4) . . ?
C5 C6 C7 109.8(4) . . ?
C19 C6 C7 106.1(4) . . ?
C5 C6 C13 107.7(4) . . ?
C19 C6 C13 110.4(4) . . ?
C7 C6 C13 110.5(4) . . ?
C12 C7 C8 117.3(6) . . ?
C12 C7 C6 123.9(6) . . ?
C8 C7 C6 118.5(5) . . ?
C9 C8 C7 121.5(7) . . ?
C9 C8 H8 119.2 . . ?
C7 C8 H8 119.2 . . ?
C10 C9 C8 121.1(7) . . ?
C10 C9 H9 119.4 . . ?
C8 C9 H9 119.4 . . ?
C9 C10 C11 118.8(7) . . ?
C9 C10 H10 120.6 . . ?
C11 C10 H10 120.6 . . ?
C10 C11 C12 120.9(7) . . ?
C10 C11 H11 119.5 . . ?
C12 C11 H11 119.5 . . ?
C7 C12 C11 120.3(7) . . ?
C7 C12 H12 119.8 . . ?
C11 C12 H12 119.8 . . ?
C18 C13 C14 118.5(6) . . ?
C18 C13 C6 121.8(5) . . ?
C14 C13 C6 119.7(5) . . ?
C15 C14 C13 120.2(6) . . ?
C15 C14 H14 119.9 . . ?
C13 C14 H14 119.9 . . ?
C16 C15 C14 120.5(7) . . ?
C16 C15 H15 119.8 . . ?
C14 C15 H15 119.8 . . ?
C17 C16 C15 119.5(7) . . ?
C17 C16 H16 120.2 . . ?
C15 C16 H16 120.2 . . ?
C16 C17 C18 120.3(7) . . ?
C16 C17 H17 119.8 . . ?
C18 C17 H17 119.8 . . ?
C13 C18 C17 121.0(6) . . ?
C13 C18 H18 119.5 . . ?
C17 C18 H18 119.5 . . ?
C20 C19 N2 109.2(5) . . ?
C20 C19 C6 129.7(5) . . ?
N2 C19 C6 120.2(5) . . ?
C19 C20 C21 107.7(5) . . ?
C19 C20 H20 126.1 . . ?
C21 C20 H20 126.1 . . ?
C22 C21 C20 106.4(5) . . ?
C22 C21 H21 126.8 . . ?
C20 C21 H21 126.8 . . ?
C21 C22 N2 111.2(5) . . ?
C21 C22 C23 133.7(5) . . ?
N2 C22 C23 115.1(5) . . ?
C22 C23 P2 107.5(4) . . ?
C22 C23 H23A 110.2 . . ?
P2 C23 H23A 110.2 . . ?
C22 C23 H23B 110.2 . . ?
P2 C23 H23B 110.2 . . ?
H23A C23 H23B 108.5 . . ?
C25 C24 C29 118.3(6) . . ?
C25 C24 P2 118.3(5) . . ?
C29 C24 P2 122.9(6) . . ?
C24 C25 C26 121.0(7) . . ?
C24 C25 H25 119.5 . . ?
C26 C25 H25 119.5 . . ?
C27 C26 C25 119.2(9) . . ?
C27 C26 H26 120.4 . . ?
C25 C26 H26 120.4 . . ?
C26 C27 C28 120.9(9) . . ?
C26 C27 H27 119.5 . . ?
C28 C27 H27 119.5 . . ?
C27 C28 C29 120.2(8) . . ?
C27 C28 H28 119.9 . . ?
C29 C28 H28 119.9 . . ?
C24 C29 C28 120.4(8) . . ?
C24 C29 H29 119.8 . . ?
C28 C29 H29 119.8 . . ?
C35 C30 C31 117.5(6) . . ?
C35 C30 P2 118.4(5) . . ?
C31 C30 P2 123.9(5) . . ?
C30 C31 C32 120.2(7) . . ?
C30 C31 H31 119.9 . . ?
C32 C31 H31 119.9 . . ?
C33 C32 C31 120.4(8) . . ?
C33 C32 H32 119.8 . . ?
C31 C32 H32 119.8 . . ?
C32 C33 C34 120.1(8) . . ?
C32 C33 H33 120.0 . . ?
C34 C33 H33 120.0 . . ?
C33 C34 C35 120.1(8) . . ?
C33 C34 H34 120.0 . . ?
C35 C34 H34 120.0 . . ?
C30 C35 C34 121.7(7) . . ?
C30 C35 H35 119.1 . . ?
C34 C35 H35 119.1 . . ?
C41 C36 C37 118.3(6) . . ?
C41 C36 P1 122.5(5) . . ?
C37 C36 P1 119.0(5) . . ?
C38 C37 C36 120.8(6) . . ?
C38 C37 H37 119.6 . . ?
C36 C37 H37 119.6 . . ?
C39 C38 C37 120.8(6) . . ?
C39 C38 H38 119.6 . . ?
C37 C38 H38 119.6 . . ?
C38 C39 C40 119.2(7) . . ?
C38 C39 H39 120.4 . . ?
C40 C39 H39 120.4 . . ?
C39 C40 C41 120.2(7) . . ?
C39 C40 H40 119.9 . . ?
C41 C40 H40 119.9 . . ?
C36 C41 C40 120.7(6) . . ?
C36 C41 H41 119.6 . . ?
C40 C41 H41 119.6 . . ?
C43 C42 C47 118.4(6) . . ?
C43 C42 P1 121.2(5) . . ?
C47 C42 P1 120.3(5) . . ?
C42 C43 C44 120.8(7) . . ?
C42 C43 H43 119.6 . . ?
C44 C43 H43 119.6 . . ?
C45 C44 C43 119.8(8) . . ?
C45 C44 H44 120.1 . . ?
C43 C44 H44 120.1 . . ?
C46 C45 C44 119.5(8) . . ?
C46 C45 H45 120.3 . . ?
C44 C45 H45 120.3 . . ?
C45 C46 C47 121.8(8) . . ?
C45 C46 H46 119.1 . . ?
C47 C46 H46 119.1 . . ?
C46 C47 C42 119.7(7) . . ?
C46 C47 H47 120.2 . . ?
C42 C47 H47 120.2 . . ?
C5 N1 C2 107.8(4) . . ?
C5 N1 Ni1 128.5(4) . . ?
C2 N1 Ni1 123.6(4) . . ?
C22 N2 C19 105.5(5) . . ?
C22 N2 Ni1 125.8(4) . . ?
C19 N2 Ni1 128.7(4) . . ?
C36 P1 C42 104.1(3) . . ?
C36 P1 C1 109.2(3) . . ?
C42 P1 C1 105.0(3) . . ?
C36 P1 Ni1 124.81(19) . . ?
C42 P1 Ni1 111.3(2) . . ?
C1 P1 Ni1 101.01(19) . . ?
C24 P2 C30 107.9(3) . . ?
C24 P2 C23 102.7(3) . . ?
C30 P2 C23 106.6(3) . . ?
C24 P2 Ni1 123.4(2) . . ?
C30 P2 Ni1 112.38(19) . . ?
C23 P2 Ni1 101.97(18) . . ?
N2 Ni1 N1 92.20(19) . . ?
N2 Ni1 P2 83.74(14) . . ?
N1 Ni1 P2 174.80(13) . . ?
N2 Ni1 P1 171.96(14) . . ?
N1 Ni1 P1 81.42(14) . . ?
P2 Ni1 P1 102.90(7) . . ?
C51 C52 C53 116(2) . . ?
C51 C52 H52 121.9 . . ?
C53 C52 H52 121.9 . . ?
C50 C49 C48 118(2) . . ?
C50 C49 H49 120.8 . . ?
C48 C49 H49 120.8 . . ?
C53 C48 C49 121(2) . . ?
C53 C48 H48 119.7 . . ?
C49 C48 H48 119.7 . . ?
C49 C50 C51 120(2) . . ?
C49 C50 H50 120.0 . . ?
C51 C50 H50 120.0 . . ?
C52 C51 C50 122(2) . . ?
C52 C51 H51 119.2 . . ?
C50 C51 H51 119.2 . . ?
C48 C53 C52 122(2) . . ?
C48 C53 H53 119.1 . . ?
C52 C53 H53 119.1 . . ?
C50A C49A C48A 119.2(11) . . ?
C50A C49A H49A 120.4 . . ?
C48A C49A H49A 120.4 . . ?
C49A C50A C51A 120.5(11) . . ?
C49A C50A H50A 119.7 . . ?
C51A C50A H50A 119.7 . . ?
C52A C51A C50A 120.1(11) . . ?
C52A C51A H51A 120.0 . . ?
C50A C51A H51A 120.0 . . ?
C51A C52A C53A 118.4(11) . . ?
C51A C52A H52A 120.8 . . ?
C53A C52A H52A 120.8 . . ?
C48A C53A C52A 121.7(12) . . ?
C48A C53A H53A 119.2 . . ?
C52A C53A H53A 119.2 . . ?
C53A C48A C49A 120.0(11) . . ?
C53A C48A H48A 120.0 . . ?
C49A C48A H48A 120.0 . . ?

loop_
_geom_bond_atom_site_label_1
_geom_bond_atom_site_label_2
_geom_bond_distance
_geom_bond_site_symmetry_2
_geom_bond_publ_flag
C1 C2 1.498(7) . ?
C1 P1 1.817(5) . ?
C1 H1A 0.9700 . ?
C1 H1B 0.9700 . ?
C2 C3 1.362(7) . ?
C2 N1 1.380(6) . ?
C3 C4 1.404(7) . ?
C3 H3 0.9300 . ?
C4 C5 1.375(7) . ?
C4 H4 0.9300 . ?
C5 N1 1.378(6) . ?
C5 C6 1.513(7) . ?
C6 C19 1.517(6) . ?
C6 C7 1.546(7) . ?
C6 C13 1.568(7) . ?
C7 C12 1.384(7) . ?
C7 C8 1.385(7) . ?
C8 C9 1.374(8) . ?
C8 H8 0.9300 . ?
C9 C10 1.357(9) . ?
C9 H9 0.9300 . ?
C10 C11 1.366(9) . ?
C10 H10 0.9300 . ?
C11 C12 1.397(8) . ?
C11 H11 0.9300 . ?
C12 H12 0.9300 . ?
C13 C18 1.368(8) . ?
C13 C14 1.391(7) . ?
C14 C15 1.383(8) . ?
C14 H14 0.9300 . ?
C15 C16 1.372(9) . ?
C15 H15 0.9300 . ?
C16 C17 1.364(9) . ?
C16 H16 0.9300 . ?
C17 C18 1.385(8) . ?
C17 H17 0.9300 . ?
C18 H18 0.9300 . ?
C19 C20 1.364(7) . ?
C19 N2 1.390(6) . ?
C20 C21 1.412(7) . ?
C20 H20 0.9300 . ?
C21 C22 1.343(7) . ?
C21 H21 0.9300 . ?
C22 N2 1.383(6) . ?
C22 C23 1.496(7) . ?
C23 P2 1.834(5) . ?
C23 H23A 0.9700 . ?
C23 H23B 0.9700 . ?
C24 C25 1.375(8) . ?
C24 C29 1.383(7) . ?
C24 P2 1.798(6) . ?
C25 C26 1.402(9) . ?
C25 H25 0.9300 . ?
C26 C27 1.351(11) . ?
C26 H26 0.9300 . ?
C27 C28 1.363(11) . ?
C27 H27 0.9300 . ?
C28 C29 1.384(9) . ?
C28 H28 0.9300 . ?
C29 H29 0.9300 . ?
C30 C35 1.375(8) . ?
C30 C31 1.388(7) . ?
C30 P2 1.808(6) . ?
C31 C32 1.408(9) . ?
C31 H31 0.9300 . ?
C32 C33 1.349(9) . ?
C32 H32 0.9300 . ?
C33 C34 1.362(9) . ?
C33 H33 0.9300 . ?
C34 C35 1.383(9) . ?
C34 H34 0.9300 . ?
C35 H35 0.9300 . ?
C36 C41 1.374(7) . ?
C36 C37 1.386(7) . ?
C36 P1 1.805(5) . ?
C37 C38 1.379(7) . ?
C37 H37 0.9300 . ?
C38 C39 1.363(8) . ?
C38 H38 0.9300 . ?
C39 C40 1.376(8) . ?
C39 H39 0.9300 . ?
C40 C41 1.393(8) . ?
C40 H40 0.9300 . ?
C41 H41 0.9300 . ?
C42 C43 1.362(8) . ?
C42 C47 1.398(8) . ?
C42 P1 1.811(6) . ?
C43 C44 1.415(8) . ?
C43 H43 0.9300 . ?
C44 C45 1.359(10) . ?
C44 H44 0.9300 . ?
C45 C46 1.354(10) . ?
C45 H45 0.9300 . ?
C46 C47 1.382(8) . ?
C46 H46 0.9300 . ?
C47 H47 0.9300 . ?
N1 Ni1 1.886(4) . ?
N2 Ni1 1.879(4) . ?
P1 Ni1 2.1743(17) . ?
P2 Ni1 2.1736(16) . ?
C52 C51 1.38(2) . ?
C52 C53 1.39(2) . ?
C52 H52 0.9300 . ?
C49 C50 1.37(2) . ?
C49 C48 1.38(2) . ?
C49 H49 0.9300 . ?
C48 C53 1.33(2) . ?
C48 H48 0.9300 . ?
C50 C51 1.38(2) . ?
C50 H50 0.9300 . ?
C51 H51 0.9300 . ?
C53 H53 0.9300 . ?
C49A C50A 1.359(13) . ?
C49A C48A 1.385(13) . ?
C49A H49A 0.9300 . ?
C50A C51A 1.387(12) . ?
C50A H50A 0.9300 . ?
C51A C52A 1.370(13) . ?
C51A H51A 0.9300 . ?
C52A C53A 1.382(13) . ?
C52A H52A 0.9300 . ?
C53A C48A 1.346(13) . ?
C53A H53A 0.9300 . ?
C48A H48A 0.9300 . ?

loop_
_geom_torsion_atom_site_label_1
_geom_torsion_atom_site_label_2
_geom_torsion_atom_site_label_3
_geom_torsion_atom_site_label_4
_geom_torsion
_geom_torsion_site_symmetry_1
_geom_torsion_site_symmetry_2
_geom_torsion_site_symmetry_3
_geom_torsion_site_symmetry_4
_geom_torsion_publ_flag
P1 C1 C2 C3 -154.8(5) . . . . ?
P1 C1 C2 N1 25.1(5) . . . . ?
N1 C2 C3 C4 0.2(6) . . . . ?
C1 C2 C3 C4 -180.0(6) . . . . ?
C2 C3 C4 C5 -0.5(6) . . . . ?
C3 C4 C5 N1 0.7(6) . . . . ?
C3 C4 C5 C6 -168.8(5) . . . . ?
C4 C5 C6 C19 -148.0(5) . . . . ?
N1 C5 C6 C19 43.6(6) . . . . ?
C4 C5 C6 C7 -30.3(7) . . . . ?
N1 C5 C6 C7 161.4(4) . . . . ?
C4 C5 C6 C13 90.1(7) . . . . ?
N1 C5 C6 C13 -78.3(5) . . . . ?
C5 C6 C7 C12 131.4(6) . . . . ?
C19 C6 C7 C12 -107.0(6) . . . . ?
C13 C6 C7 C12 12.8(7) . . . . ?
C5 C6 C7 C8 -55.3(6) . . . . ?
C19 C6 C7 C8 66.3(6) . . . . ?
C13 C6 C7 C8 -174.0(5) . . . . ?
C12 C7 C8 C9 0.8(9) . . . . ?
C6 C7 C8 C9 -173.0(5) . . . . ?
C7 C8 C9 C10 -1.1(10) . . . . ?
C8 C9 C10 C11 0.5(11) . . . . ?
C9 C10 C11 C12 0.4(11) . . . . ?
C8 C7 C12 C11 0.1(9) . . . . ?
C6 C7 C12 C11 173.4(5) . . . . ?
C10 C11 C12 C7 -0.7(10) . . . . ?
C5 C6 C13 C18 131.4(6) . . . . ?
C19 C6 C13 C18 8.4(8) . . . . ?
C7 C6 C13 C18 -108.7(6) . . . . ?
C5 C6 C13 C14 -48.7(7) . . . . ?
C19 C6 C13 C14 -171.7(5) . . . . ?
C7 C6 C13 C14 71.2(7) . . . . ?
C18 C13 C14 C15 0.1(9) . . . . ?
C6 C13 C14 C15 -179.8(6) . . . . ?
C13 C14 C15 C16 -0.3(11) . . . . ?
C14 C15 C16 C17 0.0(12) . . . . ?
C15 C16 C17 C18 0.5(12) . . . . ?
C14 C13 C18 C17 0.4(10) . . . . ?
C6 C13 C18 C17 -179.6(6) . . . . ?
C16 C17 C18 C13 -0.7(11) . . . . ?
C5 C6 C19 C20 149.2(6) . . . . ?
C7 C6 C19 C20 29.3(8) . . . . ?
C13 C6 C19 C20 -90.5(7) . . . . ?
C5 C6 C19 N2 -42.9(6) . . . . ?
C7 C6 C19 N2 -162.9(5) . . . . ?
C13 C6 C19 N2 77.3(6) . . . . ?
N2 C19 C20 C21 0.3(6) . . . . ?
C6 C19 C20 C21 169.2(5) . . . . ?
C19 C20 C21 C22 0.2(7) . . . . ?
C20 C21 C22 N2 -0.6(7) . . . . ?
C20 C21 C22 C23 -179.7(6) . . . . ?
C21 C22 C23 P2 162.7(6) . . . . ?
N2 C22 C23 P2 -16.4(6) . . . . ?
C29 C24 C25 C26 0.7(11) . . . . ?
P2 C24 C25 C26 172.7(6) . . . . ?
C24 C25 C26 C27 0.5(12) . . . . ?
C25 C26 C27 C28 -1.1(15) . . . . ?
C26 C27 C28 C29 0.5(17) . . . . ?
C25 C24 C29 C28 -1.3(11) . . . . ?
P2 C24 C29 C28 -173.0(6) . . . . ?
C27 C28 C29 C24 0.8(14) . . . . ?
C35 C30 C31 C32 -0.4(10) . . . . ?
P2 C30 C31 C32 -175.8(5) . . . . ?
C30 C31 C32 C33 1.1(12) . . . . ?
C31 C32 C33 C34 -1.0(14) . . . . ?
C32 C33 C34 C35 0.2(14) . . . . ?
C31 C30 C35 C34 -0.4(11) . . . . ?
P2 C30 C35 C34 175.3(6) . . . . ?
C33 C34 C35 C30 0.5(13) . . . . ?
C41 C36 C37 C38 1.7(10) . . . . ?
P1 C36 C37 C38 -172.6(5) . . . . ?
C36 C37 C38 C39 -0.1(11) . . . . ?
C37 C38 C39 C40 -2.0(12) . . . . ?
C38 C39 C40 C41 2.3(12) . . . . ?
C37 C36 C41 C40 -1.3(10) . . . . ?
P1 C36 C41 C40 172.8(5) . . . . ?
C39 C40 C41 C36 -0.7(11) . . . . ?
C47 C42 C43 C44 0.8(10) . . . . ?
P1 C42 C43 C44 178.0(5) . . . . ?
C42 C43 C44 C45 -2.2(12) . . . . ?
C43 C44 C45 C46 2.5(13) . . . . ?
C44 C45 C46 C47 -1.5(14) . . . . ?
C45 C46 C47 C42 0.1(12) . . . . ?
C43 C42 C47 C46 0.2(10) . . . . ?
P1 C42 C47 C46 -177.0(5) . . . . ?
C4 C5 N1 C2 -0.6(6) . . . . ?
C6 C5 N1 C2 170.2(4) . . . . ?
C4 C5 N1 Ni1 177.3(3) . . . . ?
C6 C5 N1 Ni1 -11.9(7) . . . . ?
C3 C2 N1 C5 0.3(6) . . . . ?
C1 C2 N1 C5 -179.6(4) . . . . ?
C3 C2 N1 Ni1 -177.8(3) . . . . ?
C1 C2 N1 Ni1 2.3(6) . . . . ?
C21 C22 N2 C19 0.8(6) . . . . ?
C23 C22 N2 C19 -180.0(4) . . . . ?
C21 C22 N2 Ni1 179.3(4) . . . . ?
C23 C22 N2 Ni1 -1.4(7) . . . . ?
C20 C19 N2 C22 -0.6(6) . . . . ?
C6 C19 N2 C22 -170.8(5) . . . . ?
C20 C19 N2 Ni1 -179.1(4) . . . . ?
C6 C19 N2 Ni1 10.8(7) . . . . ?
C41 C36 P1 C42 135.3(5) . . . . ?
C37 C36 P1 C42 -50.7(6) . . . . ?
C41 C36 P1 C1 23.6(6) . . . . ?
C37 C36 P1 C1 -162.4(5) . . . . ?
C41 C36 P1 Ni1 -95.6(5) . . . . ?
C37 C36 P1 Ni1 78.4(5) . . . . ?
C43 C42 P1 C36 131.5(5) . . . . ?
C47 C42 P1 C36 -51.5(6) . . . . ?
C43 C42 P1 C1 -113.8(5) . . . . ?
C47 C42 P1 C1 63.2(6) . . . . ?
C43 C42 P1 Ni1 -5.4(6) . . . . ?
C47 C42 P1 Ni1 171.7(5) . . . . ?
C2 C1 P1 C36 -169.7(3) . . . . ?
C2 C1 P1 C42 79.2(4) . . . . ?
C2 C1 P1 Ni1 -36.6(3) . . . . ?
C25 C24 P2 C30 153.2(5) . . . . ?
C29 C24 P2 C30 -35.2(6) . . . . ?
C25 C24 P2 C23 -94.4(6) . . . . ?
C29 C24 P2 C23 77.2(6) . . . . ?
C25 C24 P2 Ni1 19.4(6) . . . . ?
C29 C24 P2 Ni1 -169.0(5) . . . . ?
C35 C30 P2 C24 154.5(5) . . . . ?
C31 C30 P2 C24 -30.2(6) . . . . ?
C35 C30 P2 C23 44.8(6) . . . . ?
C31 C30 P2 C23 -139.9(5) . . . . ?
C35 C30 P2 Ni1 -66.1(6) . . . . ?
C31 C30 P2 Ni1 109.2(5) . . . . ?
C22 C23 P2 C24 152.3(4) . . . . ?
C22 C23 P2 C30 -94.3(4) . . . . ?
C22 C23 P2 Ni1 23.7(4) . . . . ?
C22 N2 Ni1 N1 -161.8(4) . . . . ?
C19 N2 Ni1 N1 16.4(4) . . . . ?
C22 N2 Ni1 P2 15.0(4) . . . . ?
C19 N2 Ni1 P2 -166.9(4) . . . . ?
C5 N1 Ni1 N2 -15.9(4) . . . . ?
C2 N1 Ni1 N2 161.7(4) . . . . ?
C5 N1 Ni1 P1 159.2(4) . . . . ?
C2 N1 Ni1 P1 -23.2(4) . . . . ?
C50 C49 C48 C53 -7(9) . . . . ?
C48 C49 C50 C51 -3(7) . . . . ?
C53 C52 C51 C50 1(6) . . . . ?
C49 C50 C51 C52 6(6) . . . . ?
C49 C48 C53 C52 15(9) . . . . ?
C51 C52 C53 C48 -12(8) . . . . ?
C48A C49A C50A C51A -3.7(17) . . . . ?
C49A C50A C51A C52A 2.6(17) . . . . ?
C50A C51A C52A C53A -1.0(17) . . . . ?
C51A C52A C53A C48A 0.5(18) . . . . ?
C52A C53A C48A C49A -2(2) . . . . ?
C50A C49A C48A C53A 3.3(19) . . . . ?
